data_7237665
loop_
_publ_author_name
'Pournara, Anastasia D.'
'Margariti, Antigoni'
'Tarlas, Georgios D.'
'Kourtelaris, Andreas'
'Petkov, Valeri'
'Kokkinos, Christos'
'Economou, Anastasios'
'Papaefstathiou, Giannis S.'
'Manos, Manolis J.'

_publ_section_title
;
 A Ca2+ MOF combining highly efficient sorption and capability for
 voltammetric determination of heavy metal ions in aqueous media
;
_journal_issue 25
_journal_name_full 'Journal of Materials Chemistry A'
_journal_page_first 15432
_journal_paper_doi 10.1039/C9TA03337H
_journal_volume 7
_journal_year 2019
_chemical_formula_sum 'C9 H4 N O6 Pb'
_chemical_formula_weight 429.32
_space_group_crystal_system orthorhombic
_space_group_IT_number 60
_space_group_name_Hall '-P 2n 2ab'
_space_group_name_H-M_alt 'P b c n'
_atom_sites_solution_hydrogens geom
_audit_creation_method SHELXL-2018/3
_audit_update_record
;
2019-03-27 deposited with the CCDC.	2019-05-28 downloaded from the CCDC.
;
_cell_angle_alpha 90
_cell_angle_beta 90
_cell_angle_gamma 90
_cell_formula_units_Z 8
_cell_length_a 4.1673(2)
_cell_length_b 25.707(2)
_cell_length_c 18.2223(9)
_cell_measurement_reflns_used 1628
_cell_measurement_temperature 106.6(2)
_cell_measurement_theta_max 72.5850
_cell_measurement_theta_min 4.1610
_cell_volume 1952.1(2)
_computing_cell_refinement 'CrysAlisPro 1.171.38.43 (Rigaku OD, 2015)'
_computing_data_collection 'CrysAlisPro 1.171.38.43 (Rigaku OD, 2015)'
_computing_data_reduction 'CrysAlisPro 1.171.38.43 (Rigaku OD, 2015)'
_computing_structure_refinement 'SHELXL-2018/3 (Sheldrick, 2018)'
_computing_structure_solution 'SHELXT, (Sheldrick, 2015)'
_diffrn_ambient_temperature 106.6(2)
_diffrn_detector_area_resol_mean 10.4223
_diffrn_measured_fraction_theta_full 0.987
_diffrn_measured_fraction_theta_max 0.987
_diffrn_measurement_device_type 'SuperNova, Dual, Cu at zero, Atlas'
_diffrn_measurement_method '\w scans'
_diffrn_radiation_type CuK\a
_diffrn_radiation_wavelength 1.54184
_diffrn_reflns_av_R_equivalents 0.0603
_diffrn_reflns_av_unetI/netI 0.0532
_diffrn_reflns_Laue_measured_fraction_full 0.987
_diffrn_reflns_Laue_measured_fraction_max 0.987
_diffrn_reflns_limit_h_max 4
_diffrn_reflns_limit_h_min -4
_diffrn_reflns_limit_k_max 30
_diffrn_reflns_limit_k_min -29
_diffrn_reflns_limit_l_max 19
_diffrn_reflns_limit_l_min -21
_diffrn_reflns_number 6617
_diffrn_reflns_point_group_measured_fraction_full 0.987
_diffrn_reflns_point_group_measured_fraction_max 0.987
_diffrn_reflns_theta_full 66.964
_diffrn_reflns_theta_max 66.964
_diffrn_reflns_theta_min 4.209
_diffrn_source 'micro-focus sealed X-ray tube'
_exptl_absorpt_coefficient_mu 33.853
_exptl_absorpt_correction_T_max 1.00000
_exptl_absorpt_correction_T_min 0.44457
_exptl_absorpt_correction_type multi-scan
_exptl_absorpt_process_details
;
CrysAlisPro 1.171.38.43 (Rigaku Oxford Diffraction, 2015)
Empirical absorption correction using spherical harmonics,
 implemented in SCALE3 ABSPACK scaling algorithm.
;
_exptl_crystal_colour colorless
_exptl_crystal_density_diffrn 2.922
_exptl_crystal_description block
_exptl_crystal_F_000 1560
_exptl_crystal_size_max 0.02
_exptl_crystal_size_mid 0.01
_exptl_crystal_size_min 0.01
_refine_diff_density_max 3.674
_refine_diff_density_min -3.237
_refine_diff_density_rms 0.407
_refine_ls_extinction_coef 0.00063(14)
_refine_ls_extinction_expression Fc^*^=kFc[1+0.001xFc^2^\l^3^/sin(2\q)]^-1/4^
_refine_ls_extinction_method 'SHELXL-2018/3 (Sheldrick 2018)'
_refine_ls_goodness_of_fit_ref 1.142
_refine_ls_hydrogen_treatment constr
_refine_ls_matrix_type full
_refine_ls_number_parameters 157
_refine_ls_number_reflns 1708
_refine_ls_number_restraints 75
_refine_ls_restrained_S_all 1.129
_refine_ls_R_factor_all 0.1134
_refine_ls_R_factor_gt 0.0870
_refine_ls_shift/su_max 0.000
_refine_ls_shift/su_mean 0.000
_refine_ls_structure_factor_coef Fsqd
_refine_ls_weighting_details 'w=1/[\s^2^(Fo^2^)+(0.1820P)^2^+12.2758P] where P=(Fo^2^+2Fc^2^)/3'
_refine_ls_weighting_scheme calc
_refine_ls_wR_factor_gt 0.2808
_refine_ls_wR_factor_ref 0.3049
_reflns_Friedel_coverage 0.000
_reflns_number_gt 1053
_reflns_number_total 1708
_reflns_threshold_expression 'I > 2\s(I)'
_cod_data_source_file c9ta03337h2.cif
_cod_data_source_block Pb_MOF
_cod_original_cell_volume 1952.2(2)
_cod_database_code 7237665
_shelx_shelxl_version_number 2018/3
_shelx_space_group_comment
;
The symmetry employed for this shelxl refinement is uniquely defined
by the following loop, which should always be used as a source of
symmetry information in preference to the above space-group names.
They are only intended as comments.
;

loop_
_space_group_symop_operation_xyz
'x, y, z'
'-x+1/2, -y+1/2, z+1/2'
'-x, y, -z+1/2'
'x+1/2, -y+1/2, -z'
'-x, -y, -z'
'x-1/2, y-1/2, -z-1/2'
'x, -y, z-1/2'
'-x-1/2, y-1/2, z'

loop_
_atom_site_label
_atom_site_type_symbol
_atom_site_fract_x
_atom_site_fract_y
_atom_site_fract_z
_atom_site_U_iso_or_equiv
_atom_site_adp_type
_atom_site_occupancy
_atom_site_site_symmetry_order
_atom_site_calc_flag
_atom_site_refinement_flags_posn
_atom_site_refinement_flags_adp
_atom_site_refinement_flags_occupancy
_atom_site_disorder_assembly
_atom_site_disorder_group
Pb2 Pb 0.000000 0.76032(4) 0.750000 0.0387(7) Uani 1 2 d S TU P . .
Pb1 Pb 1.000000 0.55704(8) 0.250000 0.0718(8) Uani 1 2 d S TU P . .
O4 O 0.557(4) 0.7445(6) 0.6601(9) 0.046(4) Uani 1 1 d . U . . .
O3 O -0.024(4) 0.5307(6) 0.5854(8) 0.056(4) Uani 1 1 d . . . . .
C6 C 0.693(4) 0.6980(9) 0.5262(9) 0.047(5) Uani 1 1 d D . . . .
H6 H 0.795295 0.729259 0.536800 0.057 Uiso 1 1 calc R U . . .
O2 O 0.492(5) 0.5612(7) 0.3434(11) 0.075(7) Uani 1 1 d . . . . .
C3 C 0.380(5) 0.6025(6) 0.4938(9) 0.043(5) Uani 1 1 d D . . . .
C7 C 0.736(5) 0.6741(8) 0.4565(9) 0.046(5) Uani 1 1 d D U . . .
H7 H 0.869766 0.689127 0.421591 0.056 Uiso 1 1 calc R U . . .
C9 C 0.054(5) 0.5208(9) 0.5181(15) 0.049(5) Uani 1 1 d . U . . .
N1 N 0.248(5) 0.5534(6) 0.4790(9) 0.049(4) Uani 1 1 d D U . . .
H1 H 0.300338 0.541370 0.436663 0.059 Uiso 1 1 calc R U . . .
C2 C 0.572(5) 0.6272(7) 0.4413(11) 0.053(6) Uani 1 1 d D U . . .
C4 C 0.350(5) 0.6264(6) 0.5618(10) 0.039(4) Uani 1 1 d D . . . .
H4 H 0.227854 0.609775 0.597541 0.047 Uiso 1 1 calc R U . . .
C5 C 0.493(4) 0.6742(7) 0.5798(9) 0.042(4) Uani 1 1 d D . . . .
C8 C 0.420(6) 0.7025(8) 0.6462(11) 0.050(5) Uani 1 1 d D U . . .
C1 C 0.604(9) 0.6077(12) 0.3679(13) 0.075(8) Uani 1 1 d D U . . .
O5 O 0.193(4) 0.6853(6) 0.6853(7) 0.049(3) Uani 1 1 d . U . . .
O1 O 0.842(7) 0.6285(8) 0.3215(11) 0.086(6) Uani 1 1 d . U . . .
O6 O 0.500000 0.5712(11) 0.750000 0.066(8) Uani 1 2 d S TU P A 1
O7 O 0.500000 0.5428(13) 0.750000 0.079(9) Uani 1 2 d S TU P . .

loop_
_atom_site_aniso_label
_atom_site_aniso_U_11
_atom_site_aniso_U_22
_atom_site_aniso_U_33
_atom_site_aniso_U_23
_atom_site_aniso_U_13
_atom_site_aniso_U_12
Pb2 0.0382(9) 0.0487(10) 0.0292(8) 0.000 -0.0020(4) 0.000
Pb1 0.0816(14) 0.0877(13) 0.0462(11) 0.000 0.0029(7) 0.000
O4 0.054(9) 0.055(9) 0.030(8) -0.006(7) -0.011(6) -0.016(7)
O3 0.095(13) 0.048(8) 0.026(7) 0.013(6) 0.001(7) 0.002(8)
C6 0.025(10) 0.073(14) 0.044(12) 0.003(11) 0.002(8) 0.000(9)
O2 0.13(2) 0.046(9) 0.046(10) -0.010(8) 0.014(10) -0.005(10)
C3 0.052(12) 0.042(10) 0.037(12) 0.013(9) 0.000(10) 0.015(9)
C7 0.047(11) 0.068(12) 0.024(9) 0.010(9) -0.004(9) 0.008(10)
C9 0.051(12) 0.041(9) 0.054(14) 0.009(9) -0.011(9) 0.010(9)
N1 0.071(12) 0.051(9) 0.026(8) -0.008(7) -0.002(8) 0.007(9)
C2 0.072(16) 0.035(9) 0.053(14) -0.001(10) 0.009(11) 0.020(9)
C4 0.051(11) 0.029(9) 0.036(10) -0.012(8) -0.008(9) 0.007(8)
C5 0.041(10) 0.052(11) 0.034(10) 0.003(9) -0.008(9) 0.008(9)
C8 0.081(14) 0.036(10) 0.032(10) -0.002(9) -0.005(9) 0.003(10)
C1 0.082(11) 0.072(11) 0.070(11) 0.009(9) 0.008(9) -0.008(9)
O5 0.065(9) 0.047(7) 0.035(7) -0.007(6) 0.000(6) 0.010(6)
O1 0.124(13) 0.071(10) 0.064(11) -0.003(9) 0.023(11) -0.007(11)
O6 0.11(2) 0.035(11) 0.053(14) 0.000 -0.030(13) 0.000
O7 0.11(2) 0.044(12) 0.09(2) 0.000 -0.013(16) 0.000

loop_
_atom_type_symbol
_atom_type_description
_atom_type_scat_dispersion_real
_atom_type_scat_dispersion_imag
_atom_type_scat_source
C C 0.0181 0.0091 'International Tables Vol C Tables 4.2.6.8 and 6.1.1.4'
H H 0.0000 0.0000 'International Tables Vol C Tables 4.2.6.8 and 6.1.1.4'
N N 0.0311 0.0180 'International Tables Vol C Tables 4.2.6.8 and 6.1.1.4'
O O 0.0492 0.0322 'International Tables Vol C Tables 4.2.6.8 and 6.1.1.4'
Pb Pb -4.0753 8.5060 'International Tables Vol C Tables 4.2.6.8 and 6.1.1.4'

loop_
_geom_angle_atom_site_label_1
_geom_angle_atom_site_label_2
_geom_angle_atom_site_label_3
_geom_angle
_geom_angle_site_symmetry_1
_geom_angle_site_symmetry_3
O5 Pb2 O5 73.1(7) . 3_556
O5 Pb2 O4 78.2(5) . 1_455
O5 Pb2 O4 86.8(5) 3_556 1_455
O5 Pb2 O4 86.8(5) . 3_656
O5 Pb2 O4 78.2(5) 3_556 3_656
O4 Pb2 O4 161.3(8) 1_455 3_656
O1 Pb1 O1 77.0(10) . 3_755
O1 Pb1 O2 80.2(8) . 1_655
O1 Pb1 O2 96.1(8) 3_755 1_655
O1 Pb1 O2 96.1(8) . 3_655
O1 Pb1 O2 80.2(8) 3_755 3_655
O2 Pb1 O2 175.4(8) 1_655 3_655
O1 Pb1 O2 122.4(7) . 3_755
O1 Pb1 O2 53.3(7) 3_755 3_755
O2 Pb1 O2 78.4(7) 1_655 3_755
O2 Pb1 O2 101.4(7) 3_655 3_755
O1 Pb1 O2 53.3(7) . .
O1 Pb1 O2 122.4(7) 3_755 .
O2 Pb1 O2 101.4(7) 1_655 .
O2 Pb1 O2 78.4(7) 3_655 .
O2 Pb1 O2 175.4(8) 3_755 .
C8 O4 Pb2 127.8(15) . 1_655
C5 C6 C7 120.1(19) . .
C5 C6 H6 120.0 . .
C7 C6 H6 120.0 . .
C1 O2 Pb1 120.7(19) . 1_455
C1 O2 Pb1 88.4(16) . .
Pb1 O2 Pb1 101.4(7) 1_455 .
C4 C3 C2 117.5(17) . .
C4 C3 N1 122.3(16) . .
C2 C3 N1 120.0(16) . .
C2 C7 C6 118.9(19) . .
C2 C7 H7 120.6 . .
C6 C7 H7 120.6 . .
O3 C9 C9 123(3) . 5_566
O3 C9 N1 121(2) . .
C9 C9 N1 116(3) 5_566 .
C9 N1 C3 133.2(18) . .
C9 N1 H1 113.4 . .
C3 N1 H1 113.4 . .
C3 C2 C7 121.9(18) . .
C3 C2 C1 122(2) . .
C7 C2 C1 115.9(19) . .
C3 C4 C5 123.8(18) . .
C3 C4 H4 118.1 . .
C5 C4 H4 118.1 . .
C4 C5 C6 117.8(17) . .
C4 C5 C8 123.1(17) . .
C6 C5 C8 118.7(17) . .
O4 C8 O5 122.0(18) . .
O4 C8 C5 121(2) . .
O5 C8 C5 117.0(19) . .
O2 C1 O1 112(2) . .
O2 C1 C2 126(2) . .
O1 C1 C2 119(2) . .
C8 O5 Pb2 104.4(12) . .
C1 O1 Pb1 103.5(15) . .

loop_
_geom_bond_atom_site_label_1
_geom_bond_atom_site_label_2
_geom_bond_distance
_geom_bond_site_symmetry_2
Pb2 O5 2.399(13) .
Pb2 O5 2.399(14) 3_556
Pb2 O4 2.500(14) 1_455
Pb2 O4 2.500(14) 3_656
Pb1 O1 2.35(2) .
Pb1 O1 2.35(2) 3_755
Pb1 O2 2.67(2) 1_655
Pb1 O2 2.67(2) 3_655
Pb1 O2 2.72(2) 3_755
Pb1 O2 2.72(2) .
O4 C8 1.25(3) .
O3 C9 1.29(3) .
C6 C5 1.421(17) .
C6 C7 1.422(17) .
C6 H6 0.9300 .
O2 C1 1.36(3) .
C3 C4 1.388(16) .
C3 C2 1.401(18) .
C3 N1 1.403(17) .
C7 C2 1.414(17) .
C7 H7 0.9300 .
C9 C9 1.33(5) 5_566
C9 N1 1.37(3) .
N1 H1 0.8600 .
C2 C1 1.435(19) .
C4 C5 1.404(17) .
C4 H4 0.9300 .
C5 C8 1.445(17) .
C8 O5 1.26(3) .
C1 O1 1.41(3) .
O6 O7 0.73(3) .
